data_7206284
loop_
_publ_author_name
'Savard, Didier'
'Cook, Cyril'
'Enright, Gary D.'
'Korobkov, Ilia'
'Burchell, Tara J.'
'Murugesu, Muralee'

_publ_section_title
;
 Gradual spin crossover behaviour in a linear trinuclear FeII complex
;
_journal_issue 16
_journal_name_full CrystEngComm
_journal_page_first 5190
_journal_paper_doi 10.1039/c1ce05275f
_journal_volume 13
_journal_year 2011
_chemical_formula_sum 'C106 H130 Fe3 N24 O40 S6'
_chemical_formula_weight 2740.25
_chemical_name_systematic
;
?
;
_space_group_IT_number 2
_symmetry_cell_setting triclinic
_symmetry_space_group_name_Hall '-P 1'
_symmetry_space_group_name_H-M 'P -1'
_atom_sites_solution_hydrogens geom
_atom_sites_solution_primary direct
_atom_sites_solution_secondary difmap
_audit_creation_method SHELXL-97
_cell_angle_alpha 107.505(2)
_cell_angle_beta 99.989(3)
_cell_angle_gamma 110.731(2)
_cell_formula_units_Z 1
_cell_length_a 14.6130(7)
_cell_length_b 15.1960(7)
_cell_length_c 16.3954(8)
_cell_measurement_reflns_used 9875
_cell_measurement_temperature 181(1)
_cell_measurement_theta_max 28.945
_cell_measurement_theta_min 2.387
_cell_volume 3083.3(3)
_computing_cell_refinement 'SAINT (Bruker, 2006)'
_computing_data_collection 'APEX2 (Bruker, 2006)'
_computing_data_reduction 'SAINT (Bruker, 2006)'
_computing_structure_refinement 'SHELXL-97 (Sheldrick, 1997)'
_computing_structure_solution 'SHELXS-97 (Sheldrick, 1990)'
_diffrn_ambient_temperature 181(1)
_diffrn_measured_fraction_theta_full 0.987
_diffrn_measured_fraction_theta_max 0.987
_diffrn_measurement_device_type 'Bruker Kappa APEXII CCD'
_diffrn_measurement_method ' \f & \w scans'
_diffrn_radiation_monochromator graphite
_diffrn_radiation_source 'fine-focus sealed tube'
_diffrn_radiation_type MoK\a
_diffrn_radiation_wavelength 0.71073
_diffrn_reflns_av_R_equivalents 0.0491
_diffrn_reflns_av_sigmaI/netI 0.0534
_diffrn_reflns_limit_h_max 20
_diffrn_reflns_limit_h_min -20
_diffrn_reflns_limit_k_max 21
_diffrn_reflns_limit_k_min -21
_diffrn_reflns_limit_l_max 23
_diffrn_reflns_limit_l_min -23
_diffrn_reflns_number 98389
_diffrn_reflns_theta_full 30.64
_diffrn_reflns_theta_max 30.64
_diffrn_reflns_theta_min 1.37
_diffrn_standards_number 0
_exptl_absorpt_coefficient_mu 0.543
_exptl_absorpt_correction_T_max 0.9579
_exptl_absorpt_correction_T_min 0.8808
_exptl_absorpt_correction_type multi-scan
_exptl_absorpt_process_details SADABS
_exptl_crystal_colour colorless
_exptl_crystal_density_diffrn 1.476
_exptl_crystal_density_method 'not measured'
_exptl_crystal_description block
_exptl_crystal_F_000 1428
_exptl_crystal_size_max 0.24
_exptl_crystal_size_mid 0.12
_exptl_crystal_size_min 0.08
_refine_diff_density_max 0.653
_refine_diff_density_min -0.469
_refine_diff_density_rms 0.068
_refine_ls_extinction_method none
_refine_ls_goodness_of_fit_ref 1.031
_refine_ls_hydrogen_treatment mixed
_refine_ls_matrix_type full
_refine_ls_number_parameters 1024
_refine_ls_number_reflns 18802
_refine_ls_number_restraints 0
_refine_ls_restrained_S_all 1.031
_refine_ls_R_factor_all 0.0739
_refine_ls_R_factor_gt 0.0412
_refine_ls_shift/su_max 0.003
_refine_ls_shift/su_mean 0.000
_refine_ls_structure_factor_coef Fsqd
_refine_ls_weighting_details 'calc w=1/[\s^2^(Fo^2^)+(0.0426P)^2^+0.8804P] where P=(Fo^2^+2Fc^2^)/3'
_refine_ls_weighting_scheme calc
_refine_ls_wR_factor_gt 0.0872
_refine_ls_wR_factor_ref 0.0995
_reflns_number_gt 13071
_reflns_number_total 18802
_reflns_threshold_expression >2sigma(I)
_cod_data_source_file c1ce05275f.txt
_cod_data_source_block mm108_0m
_cod_depositor_comments
;
The following automatic conversions were performed:

'_symmetry_cell_setting' value 'TRICLINIC' changed to 'triclinic'
according to /home/saulius/struct/CIF-dictionaries/cif_core.dic
dictionary named 'cif_core.dic' version 2.4.1 from 2010-06-29.

Automatic conversion script
Id: cif_fix_values 1715 2011-07-08 13:25:40Z adriana 
;
_cod_database_code 7206284

loop_
_symmetry_equiv_pos_as_xyz
'x, y, z'
'-x, -y, -z'

loop_
_atom_site_label
_atom_site_type_symbol
_atom_site_fract_x
_atom_site_fract_y
_atom_site_fract_z
_atom_site_U_iso_or_equiv
_atom_site_adp_type
_atom_site_occupancy
_atom_site_symmetry_multiplicity
_atom_site_calc_flag
_atom_site_refinement_flags
_atom_site_disorder_assembly
_atom_site_disorder_group
Fe1 Fe 0.870775(17) 0.644792(17) -0.097201(15) 0.01475(6) Uani 1 1 d . . .
Fe2 Fe 1.0000 0.5000 0.0000 0.01322(7) Uani 1 2 d S . .
O1 O 1.15016(13) 1.17476(11) 0.52975(10) 0.0480(4) Uani 1 1 d . . .
O2 O 1.15649(18) 1.07206(14) 0.59341(11) 0.0720(6) Uani 1 1 d . . .
O3 O 0.60876(15) 0.42867(14) 0.44407(12) 0.0572(5) Uani 1 1 d . . .
O4 O 0.58075(12) 0.27034(13) 0.40486(11) 0.0442(4) Uani 1 1 d . . .
O5 O 0.20661(11) 0.03354(12) -0.23606(11) 0.0448(4) Uani 1 1 d . . .
O6 O 0.27462(13) -0.07229(11) -0.26062(14) 0.0621(5) Uani 1 1 d . . .
O7 O 0.95753(10) 0.79684(9) -0.08521(9) 0.0247(3) Uani 1 1 d . . .
O8 O 0.75426(10) 0.67812(9) -0.05618(9) 0.0223(3) Uani 1 1 d . . .
O9 O 0.78805(10) 0.59436(11) -0.23316(9) 0.0254(3) Uani 1 1 d . . .
N1 N 0.99897(10) 0.64057(10) 0.07886(9) 0.0171(3) Uani 1 1 d . . .
N2 N 0.95562(11) 0.69345(10) 0.04260(9) 0.0179(3) Uani 1 1 d . . .
N3 N 1.01988(11) 0.77740(10) 0.18822(9) 0.0193(3) Uani 1 1 d . . .
N4 N 1.14119(14) 1.09106(14) 0.52694(11) 0.0388(4) Uani 1 1 d . . .
N5 N 1.01418(10) 0.39829(10) 0.14000(9) 0.0177(3) Uani 1 1 d . . .
N6 N 0.96250(10) 0.44272(10) 0.09994(9) 0.0177(3) Uani 1 1 d . . .
N7 N 0.89442(11) 0.40698(10) 0.20066(9) 0.0185(3) Uani 1 1 d . . .
N8 N 0.62422(13) 0.35601(14) 0.40544(11) 0.0341(4) Uani 1 1 d . . .
N9 N 0.78981(10) 0.49272(10) -0.10109(9) 0.0175(3) Uani 1 1 d . . .
N10 N 0.83656(11) 0.43926(10) -0.06909(9) 0.0182(3) Uani 1 1 d . . .
N11 N 0.67111(10) 0.34207(10) -0.12752(9) 0.0183(3) Uani 1 1 d . . .
N12 N 0.28031(13) 0.01429(12) -0.23722(11) 0.0333(4) Uani 1 1 d . . .
C1 C 0.96978(13) 0.77443(13) 0.10944(11) 0.0200(3) Uani 1 1 d . . .
C2 C 1.03579(13) 0.69185(12) 0.16590(11) 0.0194(3) Uani 1 1 d . . .
C3 C 1.05083(13) 0.85643(13) 0.27489(11) 0.0213(3) Uani 1 1 d . . .
C4 C 1.08183(16) 0.95613(14) 0.28149(13) 0.0296(4) Uani 1 1 d . . .
C5 C 1.10928(16) 1.03370(15) 0.36453(13) 0.0326(4) Uani 1 1 d . . .
C6 C 1.10928(15) 1.00822(14) 0.43827(12) 0.0294(4) Uani 1 1 d . . .
C7 C 1.08156(16) 0.90986(15) 0.43284(13) 0.0319(4) Uani 1 1 d . . .
C8 C 1.05000(15) 0.83176(15) 0.34924(12) 0.0274(4) Uani 1 1 d . . .
C9 C 0.89175(13) 0.44725(13) 0.13747(11) 0.0197(3) Uani 1 1 d . . .
C10 C 0.97226(13) 0.37820(13) 0.19980(12) 0.0200(3) Uani 1 1 d . . .
C11 C 0.82835(13) 0.39557(13) 0.25500(11) 0.0197(3) Uani 1 1 d . . .
C12 C 0.79239(15) 0.30586(14) 0.26929(13) 0.0256(4) Uani 1 1 d . . .
C13 C 0.72594(15) 0.29340(15) 0.32001(13) 0.0276(4) Uani 1 1 d . . .
C14 C 0.69787(14) 0.37104(15) 0.35418(12) 0.0253(4) Uani 1 1 d . . .
C15 C 0.73300(16) 0.46034(15) 0.34029(13) 0.0290(4) Uani 1 1 d . . .
C16 C 0.79981(15) 0.47346(14) 0.28992(12) 0.0251(4) Uani 1 1 d . . .
C17 C 0.69154(13) 0.43314(12) -0.13513(12) 0.0204(3) Uani 1 1 d . . .
C18 C 0.76387(13) 0.34978(13) -0.08564(11) 0.0200(3) Uani 1 1 d . . .
C19 C 0.57189(13) 0.25866(12) -0.15467(11) 0.0198(3) Uani 1 1 d . . .
C20 C 0.56250(15) 0.15924(13) -0.18799(12) 0.0240(4) Uani 1 1 d . . .
C21 C 0.46617(15) 0.07861(14) -0.21495(12) 0.0262(4) Uani 1 1 d . . .
C22 C 0.38315(14) 0.09998(13) -0.20871(12) 0.0243(4) Uani 1 1 d . . .
C23 C 0.39181(15) 0.19827(14) -0.17459(13) 0.0276(4) Uani 1 1 d . . .
C24 C 0.48879(14) 0.27928(14) -0.14635(13) 0.0262(4) Uani 1 1 d . . .
C25 C 0.72199(16) 0.75448(15) -0.06564(14) 0.0275(4) Uani 1 1 d . . .
C26 C 0.78468(19) 0.85654(16) 0.01164(16) 0.0352(5) Uani 1 1 d . . .
C27 C 0.94909(16) 0.86047(15) -0.13302(14) 0.0287(4) Uani 1 1 d . . .
C28 C 1.0288(2) 0.87974(19) -0.17987(18) 0.0419(5) Uani 1 1 d . . .
S1 S 0.20878(3) -0.11203(3) 0.07266(3) 0.02520(10) Uani 1 1 d . . .
S2 S 0.70548(4) 0.57002(3) 0.11101(3) 0.02354(10) Uani 1 1 d . . .
S3 S 0.18890(4) 0.64081(3) 0.37019(3) 0.02585(10) Uani 1 1 d . . .
O10 O 0.22988(10) -0.11981(11) 0.15896(9) 0.0339(3) Uani 1 1 d . . .
O11 O 0.12654(10) -0.07977(10) 0.05694(10) 0.0328(3) Uani 1 1 d . . .
O12 O 0.19212(11) -0.20313(10) -0.00167(10) 0.0370(3) Uani 1 1 d . . .
O13 O 0.67517(12) 0.46461(11) 0.05501(10) 0.0400(4) Uani 1 1 d . . .
O14 O 0.81334(11) 0.62273(11) 0.16330(10) 0.0381(3) Uani 1 1 d . . .
O15 O 0.67437(13) 0.62596(13) 0.06223(11) 0.0462(4) Uani 1 1 d . . .
O16 O 0.24322(13) 0.59965(11) 0.31515(11) 0.0474(4) Uani 1 1 d . . .
O17 O 0.18887(12) 0.61375(10) 0.44759(9) 0.0382(3) Uani 1 1 d . . .
O18 O 0.08670(11) 0.61820(10) 0.31824(10) 0.0384(4) Uani 1 1 d . . .
C29 C 0.32034(13) -0.01194(13) 0.07631(12) 0.0221(4) Uani 1 1 d . . .
C30 C 0.37592(16) 0.07515(15) 0.15441(14) 0.0303(4) Uani 1 1 d . . .
C31 C 0.45832(16) 0.15619(15) 0.15445(14) 0.0344(5) Uani 1 1 d . . .
C32 C 0.48712(14) 0.15219(14) 0.07808(14) 0.0291(4) Uani 1 1 d . . .
C33 C 0.43120(15) 0.06356(15) 0.00072(14) 0.0299(4) Uani 1 1 d . . .
C34 C 0.34876(15) -0.01807(14) -0.00073(13) 0.0269(4) Uani 1 1 d . . .
C35 C 0.57546(17) 0.24144(17) 0.07752(17) 0.0444(6) Uani 1 1 d . . .
H35A H 0.6053 0.2974 0.1372 0.067 Uiso 1 1 calc R . .
H35B H 0.5502 0.2649 0.0327 0.067 Uiso 1 1 calc R . .
H35C H 0.6283 0.2200 0.0623 0.067 Uiso 1 1 calc R . .
C36 C 0.63728(13) 0.56966(13) 0.19022(11) 0.0198(3) Uani 1 1 d . . .
C37 C 0.54214(14) 0.48993(14) 0.16971(12) 0.0243(4) Uani 1 1 d . . .
C38 C 0.49016(14) 0.49149(15) 0.23315(12) 0.0261(4) Uani 1 1 d . . .
C39 C 0.53092(14) 0.57244(15) 0.31623(12) 0.0267(4) Uani 1 1 d . . .
C40 C 0.62587(15) 0.65192(15) 0.33496(13) 0.0284(4) Uani 1 1 d . . .
C41 C 0.67941(15) 0.65103(14) 0.27319(12) 0.0253(4) Uani 1 1 d . . .
C42 C 0.47477(17) 0.57400(19) 0.38531(14) 0.0410(5) Uani 1 1 d . . .
H62A H 0.4008 0.5313 0.3549 0.062 Uiso 1 1 calc R . .
H62B H 0.4865 0.6444 0.4189 0.062 Uiso 1 1 calc R . .
H62C H 0.5005 0.5473 0.4271 0.062 Uiso 1 1 calc R . .
C43 C 0.25967(14) 0.77565(13) 0.41184(12) 0.0240(4) Uani 1 1 d . . .
C44 C 0.28459(18) 0.83667(16) 0.50098(13) 0.0354(5) Uani 1 1 d . . .
C45 C 0.33503(19) 0.94204(16) 0.53014(15) 0.0408(5) Uani 1 1 d . . .
C46 C 0.36131(16) 0.98894(15) 0.47203(15) 0.0366(5) Uani 1 1 d . . .
C47 C 0.33492(18) 0.92634(16) 0.38196(15) 0.0393(5) Uani 1 1 d . . .
C48 C 0.28525(17) 0.82115(15) 0.35228(14) 0.0338(5) Uani 1 1 d . . .
C49 C 0.4162(2) 1.10400(17) 0.50452(19) 0.0551(7) Uani 1 1 d . . .
H49A H 0.3742 1.1282 0.4720 0.083 Uiso 1 1 calc R . .
H49B H 0.4829 1.1232 0.4934 0.083 Uiso 1 1 calc R . .
H49C H 0.4271 1.1353 0.5692 0.083 Uiso 1 1 calc R . .
O19 O 0.08475(14) 0.40645(14) 0.41209(12) 0.0497(4) Uani 1 1 d . . .
O20 O 0.19393(13) 0.30694(13) 0.34662(10) 0.0401(4) Uani 1 1 d . . .
C50 C 0.01886(19) 0.38646(18) 0.46540(16) 0.0399(5) Uani 1 1 d . . .
C51 C -0.0139(3) 0.2790(2) 0.4570(2) 0.0740(9) Uani 1 1 d . . .
H51A H -0.0476 0.2326 0.3934 0.111 Uiso 1 1 calc R . .
H51B H -0.0622 0.2637 0.4910 0.111 Uiso 1 1 calc R . .
H51C H 0.0466 0.2696 0.4812 0.111 Uiso 1 1 calc R . .
C52 C 0.28550(18) 0.31740(19) 0.40359(15) 0.0400(5) Uani 1 1 d . . .
C53 C 0.3328(2) 0.2618(3) 0.3469(2) 0.0561(7) Uani 1 1 d . . .
H1 H 0.6383(15) 0.4485(14) -0.1627(13) 0.024(5) Uiso 1 1 d . . .
H2 H 0.7748(14) 0.3004(15) -0.0697(12) 0.024(5) Uiso 1 1 d . . .
H3 H 0.8457(16) 0.4728(15) 0.1228(13) 0.030(5) Uiso 1 1 d . . .
H4 H 1.0667(14) 0.6744(14) 0.2068(12) 0.020(5) Uiso 1 1 d . . .
H5 H 0.3372(16) 0.2115(15) -0.1708(13) 0.029(5) Uiso 1 1 d . . .
H6 H 0.7279(15) 0.7571(15) -0.1217(14) 0.028(5) Uiso 1 1 d . . .
H7 H 0.8216(16) 0.5287(16) 0.2790(14) 0.032(6) Uiso 1 1 d . . .
H8 H 0.3602(17) 0.0795(16) 0.2052(15) 0.035(6) Uiso 1 1 d . . .
H9 H 0.9960(14) 0.3541(14) 0.2386(13) 0.022(5) Uiso 1 1 d . . .
H10 H 0.6178(15) 0.1473(14) -0.1911(12) 0.022(5) Uiso 1 1 d . . .
H11 H 0.6991(16) 0.2332(16) 0.3287(14) 0.035(6) Uiso 1 1 d . . .
H12 H 0.6538(16) 0.7046(17) 0.3907(15) 0.036(6) Uiso 1 1 d . . .
H13 H 0.8817(17) 0.8250(16) -0.1749(14) 0.034(6) Uiso 1 1 d . . .
H14 H 0.8136(15) 0.2529(15) 0.2446(13) 0.025(5) Uiso 1 1 d . . .
H16 H 0.2686(17) 0.7797(18) 0.2897(16) 0.044(6) Uiso 1 1 d . . .
H17 H 0.7436(17) 0.7028(16) 0.2875(14) 0.033(6) Uiso 1 1 d . . .
H18 H 0.4235(17) 0.4356(17) 0.2186(14) 0.037(6) Uiso 1 1 d . . .
H19 H 0.9461(14) 0.8212(14) 0.1038(12) 0.020(5) Uiso 1 1 d . . .
H20 H 1.0815(17) 0.8942(17) 0.4841(16) 0.043(6) Uiso 1 1 d . . .
H21 H 0.7107(15) 0.5080(15) 0.3610(13) 0.025(5) Uiso 1 1 d . . .
H22 H -0.0456(19) 0.3995(18) 0.4430(16) 0.049(7) Uiso 1 1 d . . .
H24 H 0.353(2) 0.9556(19) 0.3398(17) 0.057(7) Uiso 1 1 d . . .
H25 H 0.6494(17) 0.7308(15) -0.0710(13) 0.029(5) Uiso 1 1 d . . .
H26 H 0.3522(17) 0.9812(17) 0.5900(15) 0.037(6) Uiso 1 1 d . . .
H27 H 0.3076(17) -0.0792(17) -0.0555(14) 0.036(6) Uiso 1 1 d . . .
H28 H 1.1276(17) 1.1025(18) 0.3718(15) 0.043(6) Uiso 1 1 d . . .
H29 H 0.164(2) 0.338(2) 0.3761(19) 0.061(9) Uiso 1 1 d . . .
H30 H 0.4586(15) 0.0108(16) -0.2392(14) 0.031(5) Uiso 1 1 d . . .
H31 H 0.5124(16) 0.4356(16) 0.1141(14) 0.032(6) Uiso 1 1 d . . .
H33 H 0.2689(18) 0.2903(18) 0.4449(16) 0.046(7) Uiso 1 1 d . . .
H34 H 0.4955(15) 0.3461(16) -0.1182(13) 0.030(5) Uiso 1 1 d . . .
H35 H 1.0302(15) 0.7657(15) 0.3430(13) 0.025(5) Uiso 1 1 d . . .
H36 H 1.017(2) 0.816(2) -0.2301(18) 0.059(8) Uiso 1 1 d . . .
H37 H 0.4514(16) 0.0581(16) -0.0519(14) 0.034(6) Uiso 1 1 d . . .
H38 H 0.7902(18) 0.6246(19) -0.2668(16) 0.043(7) Uiso 1 1 d . . .
H39 H 0.8585(18) 0.8833(15) 0.0153(14) 0.031(6) Uiso 1 1 d . . .
H40 H 1.095(2) 0.905(2) -0.1373(18) 0.058(8) Uiso 1 1 d . . .
H41 H 1.025(2) 0.928(2) -0.2083(18) 0.061(8) Uiso 1 1 d . . .
H42 H 0.4935(18) 0.2137(18) 0.2086(16) 0.043(6) Uiso 1 1 d . . .
H43 H 0.9552(16) 0.9282(17) -0.0924(14) 0.034(6) Uiso 1 1 d . . .
H44 H 0.2661(18) 0.8051(17) 0.5397(16) 0.044(6) Uiso 1 1 d . . .
H45 H 1.0860(16) 0.9706(15) 0.2307(14) 0.031(5) Uiso 1 1 d . . .
H47 H 0.7783(18) 0.8497(18) 0.0662(17) 0.048(7) Uiso 1 1 d . . .
H48 H 0.7793(19) 0.533(2) -0.2653(17) 0.053(7) Uiso 1 1 d . . .
H50 H 0.394(2) 0.265(2) 0.3803(19) 0.065(8) Uiso 1 1 d . . .
H51 H 0.7586(18) 0.9045(18) 0.0006(16) 0.050(7) Uiso 1 1 d . . .
H52 H 1.017(2) 0.827(2) -0.044(2) 0.073(9) Uiso 1 1 d . . .
H57 H 0.7337(17) 0.6608(17) -0.0183(15) 0.037(6) Uiso 1 1 d . . .
H60 H 0.332(2) 0.393(2) 0.4342(18) 0.064(8) Uiso 1 1 d . . .
H61 H 0.283(2) 0.185(2) 0.3153(19) 0.072(9) Uiso 1 1 d . . .
H62 H 0.351(2) 0.297(2) 0.305(2) 0.075(9) Uiso 1 1 d . . .
H70 H 0.111(2) 0.468(2) 0.426(2) 0.077(10) Uiso 1 1 d . . .
H71 H 0.051(2) 0.434(2) 0.5265(18) 0.056(7) Uiso 1 1 d . . .

loop_
_atom_site_aniso_label
_atom_site_aniso_U_11
_atom_site_aniso_U_22
_atom_site_aniso_U_33
_atom_site_aniso_U_23
_atom_site_aniso_U_13
_atom_site_aniso_U_12
Fe1 0.01511(12) 0.01482(11) 0.01633(11) 0.00766(9) 0.00639(9) 0.00670(9)
Fe2 0.01310(16) 0.01313(15) 0.01464(15) 0.00662(12) 0.00538(12) 0.00552(12)
O1 0.0553(11) 0.0294(8) 0.0386(9) -0.0038(7) 0.0106(8) 0.0122(7)
O2 0.1226(18) 0.0575(12) 0.0219(8) 0.0046(8) 0.0119(10) 0.0380(12)
O3 0.0728(13) 0.0630(11) 0.0673(12) 0.0320(9) 0.0572(10) 0.0417(10)
O4 0.0380(9) 0.0574(10) 0.0530(10) 0.0357(8) 0.0294(8) 0.0189(8)
O5 0.0219(8) 0.0448(9) 0.0583(10) 0.0190(8) 0.0135(7) 0.0050(7)
O6 0.0406(10) 0.0204(8) 0.1040(15) 0.0121(9) 0.0258(10) -0.0009(7)
O7 0.0221(7) 0.0194(6) 0.0309(7) 0.0149(5) 0.0046(6) 0.0047(5)
O8 0.0261(7) 0.0258(6) 0.0286(7) 0.0173(6) 0.0162(6) 0.0169(5)
O9 0.0314(8) 0.0256(7) 0.0200(6) 0.0087(6) 0.0053(5) 0.0146(6)
N1 0.0160(7) 0.0168(6) 0.0188(7) 0.0093(5) 0.0052(5) 0.0057(5)
N2 0.0192(7) 0.0167(6) 0.0192(7) 0.0091(5) 0.0055(6) 0.0077(5)
N3 0.0204(7) 0.0177(7) 0.0177(7) 0.0064(5) 0.0064(6) 0.0064(6)
N4 0.0414(11) 0.0341(10) 0.0260(9) -0.0007(7) 0.0078(8) 0.0120(8)
N5 0.0173(7) 0.0190(7) 0.0195(7) 0.0097(6) 0.0067(6) 0.0086(6)
N6 0.0168(7) 0.0186(7) 0.0208(7) 0.0097(6) 0.0070(6) 0.0088(5)
N7 0.0174(7) 0.0206(7) 0.0199(7) 0.0091(6) 0.0089(6) 0.0085(6)
N8 0.0313(9) 0.0506(11) 0.0317(9) 0.0219(8) 0.0202(8) 0.0203(8)
N9 0.0182(7) 0.0166(6) 0.0202(7) 0.0092(5) 0.0067(6) 0.0082(5)
N10 0.0200(7) 0.0167(7) 0.0206(7) 0.0095(6) 0.0081(6) 0.0083(6)
N11 0.0162(7) 0.0162(6) 0.0217(7) 0.0082(6) 0.0065(6) 0.0052(5)
N12 0.0270(9) 0.0285(9) 0.0342(9) 0.0118(7) 0.0110(7) 0.0010(7)
C1 0.0215(9) 0.0194(8) 0.0198(8) 0.0086(7) 0.0056(7) 0.0091(7)
C2 0.0181(8) 0.0193(8) 0.0192(8) 0.0082(7) 0.0043(7) 0.0067(7)
C3 0.0202(9) 0.0203(8) 0.0181(8) 0.0035(7) 0.0044(7) 0.0071(7)
C4 0.0385(12) 0.0219(9) 0.0216(9) 0.0068(7) 0.0074(8) 0.0083(8)
C5 0.0384(12) 0.0194(9) 0.0305(10) 0.0046(8) 0.0086(9) 0.0075(8)
C6 0.0271(10) 0.0284(10) 0.0215(9) -0.0003(7) 0.0054(8) 0.0093(8)
C7 0.0408(12) 0.0354(11) 0.0202(9) 0.0103(8) 0.0110(8) 0.0169(9)
C8 0.0332(11) 0.0244(9) 0.0252(9) 0.0109(8) 0.0109(8) 0.0114(8)
C9 0.0195(9) 0.0224(8) 0.0218(8) 0.0104(7) 0.0087(7) 0.0114(7)
C10 0.0187(9) 0.0232(8) 0.0229(8) 0.0123(7) 0.0090(7) 0.0107(7)
C11 0.0167(8) 0.0261(9) 0.0176(8) 0.0098(7) 0.0074(7) 0.0087(7)
C12 0.0276(10) 0.0283(9) 0.0306(10) 0.0163(8) 0.0156(8) 0.0155(8)
C13 0.0277(10) 0.0328(10) 0.0320(10) 0.0216(8) 0.0158(8) 0.0133(8)
C14 0.0231(9) 0.0375(10) 0.0216(9) 0.0155(8) 0.0131(7) 0.0137(8)
C15 0.0325(11) 0.0332(10) 0.0298(10) 0.0128(8) 0.0171(8) 0.0197(9)
C16 0.0277(10) 0.0254(9) 0.0278(9) 0.0134(8) 0.0152(8) 0.0121(8)
C17 0.0190(9) 0.0183(8) 0.0256(9) 0.0115(7) 0.0069(7) 0.0074(7)
C18 0.0211(9) 0.0180(8) 0.0231(8) 0.0098(7) 0.0080(7) 0.0088(7)
C19 0.0173(8) 0.0173(8) 0.0205(8) 0.0077(6) 0.0049(7) 0.0033(6)
C20 0.0218(9) 0.0218(9) 0.0287(9) 0.0092(7) 0.0101(8) 0.0095(7)
C21 0.0279(10) 0.0174(8) 0.0288(10) 0.0067(7) 0.0098(8) 0.0065(7)
C22 0.0207(9) 0.0212(8) 0.0243(9) 0.0097(7) 0.0063(7) 0.0015(7)
C23 0.0212(10) 0.0276(9) 0.0374(11) 0.0160(8) 0.0123(8) 0.0100(8)
C24 0.0245(10) 0.0183(9) 0.0365(10) 0.0107(8) 0.0115(8) 0.0092(7)
C25 0.0279(11) 0.0307(10) 0.0351(11) 0.0177(8) 0.0122(9) 0.0195(8)
C26 0.0394(13) 0.0288(10) 0.0434(13) 0.0140(9) 0.0136(10) 0.0209(9)
C27 0.0334(11) 0.0251(9) 0.0339(10) 0.0193(8) 0.0114(9) 0.0128(8)
C28 0.0430(14) 0.0405(13) 0.0471(14) 0.0276(12) 0.0193(12) 0.0124(11)
S1 0.0199(2) 0.0212(2) 0.0343(2) 0.01427(19) 0.00581(19) 0.00722(17)
S2 0.0281(2) 0.0261(2) 0.0298(2) 0.01692(18) 0.01928(19) 0.01643(19)
S3 0.0308(3) 0.0213(2) 0.0226(2) 0.00849(17) 0.00561(19) 0.00969(18)
O10 0.0282(7) 0.0417(8) 0.0419(8) 0.0284(7) 0.0138(6) 0.0146(6)
O11 0.0210(7) 0.0268(7) 0.0495(9) 0.0189(6) 0.0049(6) 0.0087(5)
O12 0.0368(8) 0.0201(7) 0.0453(9) 0.0097(6) 0.0092(7) 0.0071(6)
O13 0.0521(10) 0.0312(8) 0.0403(8) 0.0095(6) 0.0312(7) 0.0177(7)
O14 0.0250(8) 0.0451(9) 0.0476(9) 0.0192(7) 0.0207(7) 0.0137(6)
O15 0.0652(11) 0.0737(11) 0.0579(10) 0.0537(9) 0.0486(9) 0.0560(10)
O16 0.0568(10) 0.0273(8) 0.0565(10) 0.0075(7) 0.0311(8) 0.0177(7)
O17 0.0462(9) 0.0319(8) 0.0308(7) 0.0180(6) 0.0042(7) 0.0096(6)
O18 0.0336(8) 0.0275(7) 0.0411(8) 0.0150(6) -0.0054(6) 0.0058(6)
C29 0.0201(9) 0.0203(8) 0.0271(9) 0.0115(7) 0.0059(7) 0.0091(7)
C30 0.0306(11) 0.0307(10) 0.0251(10) 0.0104(8) 0.0096(8) 0.0085(8)
C31 0.0293(11) 0.0250(10) 0.0321(11) 0.0048(8) 0.0026(9) 0.0021(8)
C32 0.0212(9) 0.0301(10) 0.0411(11) 0.0218(9) 0.0092(8) 0.0104(8)
C33 0.0294(11) 0.0371(11) 0.0311(10) 0.0189(9) 0.0146(9) 0.0161(9)
C34 0.0282(10) 0.0246(9) 0.0253(9) 0.0080(8) 0.0058(8) 0.0114(8)
C35 0.0317(12) 0.0392(12) 0.0617(15) 0.0300(11) 0.0139(11) 0.0065(9)
C36 0.0209(9) 0.0213(8) 0.0239(8) 0.0124(7) 0.0112(7) 0.0114(7)
C37 0.0247(10) 0.0231(9) 0.0227(9) 0.0073(7) 0.0082(7) 0.0089(7)
C38 0.0188(9) 0.0305(10) 0.0282(9) 0.0133(8) 0.0093(8) 0.0075(8)
C39 0.0237(10) 0.0378(10) 0.0249(9) 0.0151(8) 0.0123(8) 0.0154(8)
C40 0.0283(10) 0.0309(10) 0.0222(9) 0.0058(8) 0.0093(8) 0.0117(8)
C41 0.0210(9) 0.0245(9) 0.0286(9) 0.0103(8) 0.0094(8) 0.0073(8)
C42 0.0335(12) 0.0615(15) 0.0310(11) 0.0189(10) 0.0197(9) 0.0187(11)
C43 0.0229(9) 0.0211(8) 0.0242(9) 0.0068(7) 0.0051(7) 0.0084(7)
C44 0.0483(13) 0.0304(10) 0.0232(9) 0.0106(8) 0.0073(9) 0.0142(9)
C45 0.0520(14) 0.0304(11) 0.0257(11) 0.0016(9) 0.0044(10) 0.0141(10)
C46 0.0347(12) 0.0240(10) 0.0428(12) 0.0078(9) 0.0085(9) 0.0099(8)
C47 0.0422(13) 0.0316(11) 0.0406(12) 0.0173(10) 0.0180(10) 0.0073(9)
C48 0.0400(12) 0.0294(10) 0.0259(10) 0.0086(8) 0.0142(9) 0.0084(9)
C49 0.0579(16) 0.0261(11) 0.0646(17) 0.0097(11) 0.0139(13) 0.0095(11)
O19 0.0653(12) 0.0373(9) 0.0612(11) 0.0270(8) 0.0386(9) 0.0229(8)
O20 0.0458(10) 0.0526(10) 0.0294(8) 0.0184(7) 0.0134(7) 0.0267(8)
C50 0.0438(14) 0.0423(13) 0.0369(12) 0.0170(10) 0.0156(11) 0.0196(11)
C51 0.095(2) 0.0665(19) 0.118(3) 0.0673(19) 0.077(2) 0.0501(18)
C52 0.0412(13) 0.0412(13) 0.0302(11) 0.0179(10) 0.0048(10) 0.0096(10)
C53 0.0437(16) 0.073(2) 0.0603(17) 0.0315(16) 0.0152(14) 0.0310(15)

loop_
_atom_type_symbol
_atom_type_description
_atom_type_scat_dispersion_real
_atom_type_scat_dispersion_imag
_atom_type_scat_source
C C 0.0033 0.0016 'International Tables Vol C Tables 4.2.6.8 and 6.1.1.4'
H H 0.0000 0.0000 'International Tables Vol C Tables 4.2.6.8 and 6.1.1.4'
N N 0.0061 0.0033 'International Tables Vol C Tables 4.2.6.8 and 6.1.1.4'
O O 0.0106 0.0060 'International Tables Vol C Tables 4.2.6.8 and 6.1.1.4'
S S 0.1246 0.1234 'International Tables Vol C Tables 4.2.6.8 and 6.1.1.4'
Fe Fe 0.3463 0.8444 'International Tables Vol C Tables 4.2.6.8 and 6.1.1.4'

loop_
_geom_angle_atom_site_label_1
_geom_angle_atom_site_label_2
_geom_angle_atom_site_label_3
_geom_angle
_geom_angle_site_symmetry_1
_geom_angle_site_symmetry_3
_geom_angle_publ_flag
O9 Fe1 O8 91.26(5) . . ?
O9 Fe1 O7 93.63(5) . . ?
O8 Fe1 O7 93.56(5) . . ?
O9 Fe1 N5 88.58(5) . 2_765 ?
O8 Fe1 N5 176.73(5) . 2_765 ?
O7 Fe1 N5 89.72(5) . 2_765 ?
O9 Fe1 N2 178.75(5) . . ?
O8 Fe1 N2 89.22(5) . . ?
O7 Fe1 N2 87.49(5) . . ?
N5 Fe1 N2 90.87(5) 2_765 . ?
O9 Fe1 N9 90.02(5) . . ?
O8 Fe1 N9 87.27(5) . . ?
O7 Fe1 N9 176.24(5) . . ?
N5 Fe1 N9 89.46(5) 2_765 . ?
N2 Fe1 N9 88.86(5) . . ?
N6 Fe2 N6 180.0 2_765 . ?
N6 Fe2 N1 88.88(5) 2_765 2_765 ?
N6 Fe2 N1 91.12(5) . 2_765 ?
N6 Fe2 N1 91.12(5) 2_765 . ?
N6 Fe2 N1 88.88(5) . . ?
N1 Fe2 N1 180.00(10) 2_765 . ?
N6 Fe2 N10 89.13(5) 2_765 2_765 ?
N6 Fe2 N10 90.87(5) . 2_765 ?
N1 Fe2 N10 89.75(5) 2_765 2_765 ?
N1 Fe2 N10 90.25(5) . 2_765 ?
N6 Fe2 N10 90.87(5) 2_765 . ?
N6 Fe2 N10 89.13(5) . . ?
N1 Fe2 N10 90.25(5) 2_765 . ?
N1 Fe2 N10 89.75(5) . . ?
N10 Fe2 N10 180.00(7) 2_765 . ?
C27 O7 Fe1 137.25(12) . . ?
C27 O7 H52 110.2(19) . . ?
Fe1 O7 H52 112.3(19) . . ?
C25 O8 Fe1 128.27(12) . . ?
C25 O8 H57 108.5(16) . . ?
Fe1 O8 H57 120.8(16) . . ?
Fe1 O9 H38 131.0(17) . . ?
Fe1 O9 H48 112.6(16) . . ?
H38 O9 H48 107(2) . . ?
C2 N1 N2 107.22(13) . . ?
C2 N1 Fe2 129.02(11) . . ?
N2 N1 Fe2 123.76(10) . . ?
C1 N2 N1 106.82(13) . . ?
C1 N2 Fe1 126.54(11) . . ?
N1 N2 Fe1 126.50(10) . . ?
C1 N3 C2 105.11(14) . . ?
C1 N3 C3 126.16(14) . . ?
C2 N3 C3 128.70(14) . . ?
O2 N4 O1 123.47(18) . . ?
O2 N4 C6 118.16(18) . . ?
O1 N4 C6 118.37(18) . . ?
C10 N5 N6 106.95(13) . . ?
C10 N5 Fe1 127.61(11) . 2_765 ?
N6 N5 Fe1 125.05(10) . 2_765 ?
C9 N6 N5 107.43(13) . . ?
C9 N6 Fe2 127.30(11) . . ?
N5 N6 Fe2 125.18(10) . . ?
C9 N7 C10 105.13(14) . . ?
C9 N7 C11 127.35(14) . . ?
C10 N7 C11 127.51(14) . . ?
O3 N8 O4 124.09(17) . . ?
O3 N8 C14 118.02(17) . . ?
O4 N8 C14 117.87(17) . . ?
C17 N9 N10 107.04(13) . . ?
C17 N9 Fe1 128.07(11) . . ?
N10 N9 Fe1 124.85(10) . . ?
C18 N10 N9 107.23(13) . . ?
C18 N10 Fe2 127.94(11) . . ?
N9 N10 Fe2 124.79(10) . . ?
C18 N11 C17 105.20(14) . . ?
C18 N11 C19 128.12(14) . . ?
C17 N11 C19 126.62(14) . . ?
O5 N12 O6 123.84(17) . . ?
O5 N12 C22 118.48(16) . . ?
O6 N12 C22 117.67(17) . . ?
N2 C1 N3 110.78(14) . . ?
N2 C1 H19 124.3(12) . . ?
N3 C1 H19 124.9(12) . . ?
N1 C2 N3 110.07(14) . . ?
N1 C2 H4 126.7(12) . . ?
N3 C2 H4 123.3(12) . . ?
C8 C3 C4 122.11(16) . . ?
C8 C3 N3 119.52(15) . . ?
C4 C3 N3 118.36(15) . . ?
C3 C4 C5 119.35(18) . . ?
C3 C4 H45 119.9(13) . . ?
C5 C4 H45 120.7(13) . . ?
C6 C5 C4 117.88(18) . . ?
C6 C5 H28 119.8(14) . . ?
C4 C5 H28 122.3(14) . . ?
C7 C6 C5 123.18(17) . . ?
C7 C6 N4 118.91(18) . . ?
C5 C6 N4 117.91(18) . . ?
C6 C7 C8 118.87(18) . . ?
C6 C7 H20 121.6(14) . . ?
C8 C7 H20 119.5(14) . . ?
C3 C8 C7 118.52(18) . . ?
C3 C8 H35 120.2(12) . . ?
C7 C8 H35 121.2(12) . . ?
N6 C9 N7 110.00(14) . . ?
N6 C9 H3 125.4(13) . . ?
N7 C9 H3 124.6(13) . . ?
N5 C10 N7 110.49(14) . . ?
N5 C10 H9 124.1(12) . . ?
N7 C10 H9 125.1(12) . . ?
C12 C11 C16 122.07(16) . . ?
C12 C11 N7 118.88(15) . . ?
C16 C11 N7 119.03(15) . . ?
C13 C12 C11 119.01(17) . . ?
C13 C12 H14 120.4(12) . . ?
C11 C12 H14 120.6(12) . . ?
C14 C13 C12 118.48(17) . . ?
C14 C13 H11 121.0(13) . . ?
C12 C13 H11 120.4(13) . . ?
C15 C14 C13 122.99(17) . . ?
C15 C14 N8 118.64(17) . . ?
C13 C14 N8 118.34(16) . . ?
C14 C15 C16 118.82(18) . . ?
C14 C15 H21 120.8(13) . . ?
C16 C15 H21 120.3(13) . . ?
C15 C16 C11 118.63(17) . . ?
C15 C16 H7 120.3(14) . . ?
C11 C16 H7 121.0(14) . . ?
N9 C17 N11 110.44(15) . . ?
N9 C17 H1 127.0(11) . . ?
N11 C17 H1 122.6(11) . . ?
N10 C18 N11 110.09(14) . . ?
N10 C18 H2 124.2(12) . . ?
N11 C18 H2 125.7(12) . . ?
C24 C19 C20 122.03(16) . . ?
C24 C19 N11 119.00(15) . . ?
C20 C19 N11 118.96(15) . . ?
C21 C20 C19 118.83(17) . . ?
C21 C20 H10 120.4(12) . . ?
C19 C20 H10 120.8(12) . . ?
C22 C21 C20 118.68(17) . . ?
C22 C21 H30 121.7(12) . . ?
C20 C21 H30 119.5(12) . . ?
C21 C22 C23 122.95(17) . . ?
C21 C22 N12 118.89(16) . . ?
C23 C22 N12 118.13(17) . . ?
C22 C23 C24 118.36(18) . . ?
C22 C23 H5 122.4(13) . . ?
C24 C23 H5 119.3(13) . . ?
C19 C24 C23 119.11(17) . . ?
C19 C24 H34 122.6(12) . . ?
C23 C24 H34 118.2(12) . . ?
O8 C25 C26 112.09(16) . . ?
O8 C25 H6 105.7(12) . . ?
C26 C25 H6 112.4(12) . . ?
O8 C25 H25 108.8(12) . . ?
C26 C25 H25 110.8(12) . . ?
H6 C25 H25 106.8(17) . . ?
C25 C26 H39 111.3(12) . . ?
C25 C26 H47 109.4(15) . . ?
H39 C26 H47 109.2(19) . . ?
C25 C26 H51 107.5(14) . . ?
H39 C26 H51 108.1(18) . . ?
H47 C26 H51 111(2) . . ?
O7 C27 C28 111.53(17) . . ?
O7 C27 H13 106.0(13) . . ?
C28 C27 H13 111.0(13) . . ?
O7 C27 H43 112.4(12) . . ?
C28 C27 H43 108.7(12) . . ?
H13 C27 H43 107.1(17) . . ?
C27 C28 H36 112.0(15) . . ?
C27 C28 H40 108.9(16) . . ?
H36 C28 H40 109(2) . . ?
C27 C28 H41 110.1(15) . . ?
H36 C28 H41 105(2) . . ?
H40 C28 H41 112(2) . . ?
O10 S1 O12 113.16(8) . . ?
O10 S1 O11 112.44(9) . . ?
O12 S1 O11 112.49(8) . . ?
O10 S1 C29 106.80(8) . . ?
O12 S1 C29 106.20(8) . . ?
O11 S1 C29 105.03(8) . . ?
O13 S2 O14 112.55(9) . . ?
O13 S2 O15 113.41(10) . . ?
O14 S2 O15 112.54(10) . . ?
O13 S2 C36 106.94(8) . . ?
O14 S2 C36 105.77(8) . . ?
O15 S2 C36 104.84(8) . . ?
O18 S3 O17 112.53(9) . . ?
O18 S3 O16 112.63(10) . . ?
O17 S3 O16 113.06(10) . . ?
O18 S3 C43 105.73(8) . . ?
O17 S3 C43 107.01(8) . . ?
O16 S3 C43 105.14(9) . . ?
C30 C29 C34 119.67(17) . . ?
C30 C29 S1 120.27(15) . . ?
C34 C29 S1 119.95(14) . . ?
C29 C30 C31 119.72(19) . . ?
C29 C30 H8 120.9(14) . . ?
C31 C30 H8 119.4(14) . . ?
C32 C31 C30 121.54(19) . . ?
C32 C31 H42 121.6(14) . . ?
C30 C31 H42 116.8(14) . . ?
C31 C32 C33 117.83(18) . . ?
C31 C32 C35 121.55(19) . . ?
C33 C32 C35 120.61(19) . . ?
C34 C33 C32 121.53(19) . . ?
C34 C33 H37 119.2(13) . . ?
C32 C33 H37 119.2(13) . . ?
C33 C34 C29 119.69(17) . . ?
C33 C34 H27 121.8(13) . . ?
C29 C34 H27 118.5(13) . . ?
C32 C35 H35A 109.5 . . ?
C32 C35 H35B 109.5 . . ?
H35A C35 H35B 109.5 . . ?
C32 C35 H35C 109.5 . . ?
H35A C35 H35C 109.5 . . ?
H35B C35 H35C 109.5 . . ?
C37 C36 C41 119.88(16) . . ?
C37 C36 S2 120.80(13) . . ?
C41 C36 S2 119.32(13) . . ?
C36 C37 C38 119.66(17) . . ?
C36 C37 H31 120.9(13) . . ?
C38 C37 H31 119.5(13) . . ?
C39 C38 C37 121.22(17) . . ?
C39 C38 H18 119.3(13) . . ?
C37 C38 H18 119.5(13) . . ?
C38 C39 C40 118.10(17) . . ?
C38 C39 C42 121.26(18) . . ?
C40 C39 C42 120.63(18) . . ?
C41 C40 C39 121.51(18) . . ?
C41 C40 H12 120.3(14) . . ?
C39 C40 H12 118.1(14) . . ?
C40 C41 C36 119.63(17) . . ?
C40 C41 H17 120.6(13) . . ?
C36 C41 H17 119.8(13) . . ?
C39 C42 H62A 109.5 . . ?
C39 C42 H62B 109.5 . . ?
H62A C42 H62B 109.5 . . ?
C39 C42 H62C 109.5 . . ?
H62A C42 H62C 109.5 . . ?
H62B C42 H62C 109.5 . . ?
C44 C43 C48 119.10(18) . . ?
C44 C43 S3 121.50(15) . . ?
C48 C43 S3 119.29(14) . . ?
C43 C44 C45 119.9(2) . . ?
C43 C44 H44 118.0(14) . . ?
C45 C44 H44 122.1(14) . . ?
C46 C45 C44 122.0(2) . . ?
C46 C45 H26 119.5(14) . . ?
C44 C45 H26 118.6(14) . . ?
C45 C46 C47 117.51(19) . . ?
C45 C46 C49 121.5(2) . . ?
C47 C46 C49 120.9(2) . . ?
C48 C47 C46 121.0(2) . . ?
C48 C47 H24 118.8(16) . . ?
C46 C47 H24 120.2(16) . . ?
C47 C48 C43 120.51(19) . . ?
C47 C48 H16 119.3(14) . . ?
C43 C48 H16 120.2(14) . . ?
C46 C49 H49A 109.5 . . ?
C46 C49 H49B 109.5 . . ?
H49A C49 H49B 109.5 . . ?
C46 C49 H49C 109.5 . . ?
H49A C49 H49C 109.5 . . ?
H49B C49 H49C 109.5 . . ?
C50 O19 H70 107(2) . . ?
C52 O20 H29 112.0(19) . . ?
O19 C50 C51 109.2(2) . . ?
O19 C50 H22 108.9(13) . . ?
C51 C50 H22 110.9(13) . . ?
O19 C50 H71 111.4(16) . . ?
C51 C50 H71 111.9(16) . . ?
H22 C50 H71 104(2) . . ?
C50 C51 H51A 109.5 . . ?
C50 C51 H51B 109.5 . . ?
H51A C51 H51B 109.5 . . ?
C50 C51 H51C 109.5 . . ?
H51A C51 H51C 109.5 . . ?
H51B C51 H51C 109.5 . . ?
O20 C52 C53 108.4(2) . . ?
O20 C52 H33 108.7(15) . . ?
C53 C52 H33 110.8(15) . . ?
O20 C52 H60 106.2(15) . . ?
C53 C52 H60 111.4(15) . . ?
H33 C52 H60 111(2) . . ?
C52 C53 H50 113.2(17) . . ?
C52 C53 H61 110.0(16) . . ?
H50 C53 H61 105(2) . . ?
C52 C53 H62 106.5(17) . . ?
H50 C53 H62 107(2) . . ?
H61 C53 H62 115(2) . . ?

loop_
_geom_bond_atom_site_label_1
_geom_bond_atom_site_label_2
_geom_bond_distance
_geom_bond_site_symmetry_2
_geom_bond_publ_flag
Fe1 O9 2.0975(13) . ?
Fe1 O8 2.1002(12) . ?
Fe1 O7 2.1333(12) . ?
Fe1 N5 2.1586(14) 2_765 ?
Fe1 N2 2.1641(13) . ?
Fe1 N9 2.1665(13) . ?
Fe2 N6 2.1388(13) 2_765 ?
Fe2 N6 2.1388(13) . ?
Fe2 N1 2.1455(13) 2_765 ?
Fe2 N1 2.1455(13) . ?
Fe2 N10 2.1705(14) 2_765 ?
Fe2 N10 2.1705(14) . ?
O1 N4 1.217(2) . ?
O2 N4 1.213(2) . ?
O3 N8 1.215(2) . ?
O4 N8 1.226(2) . ?
O5 N12 1.213(2) . ?
O6 N12 1.222(2) . ?
O7 C27 1.439(2) . ?
O7 H52 0.86(3) . ?
O8 C25 1.436(2) . ?
O8 H57 0.81(2) . ?
O9 H38 0.82(3) . ?
O9 H48 0.87(3) . ?
N1 C2 1.304(2) . ?
N1 N2 1.3846(17) . ?
N2 C1 1.299(2) . ?
N3 C1 1.349(2) . ?
N3 C2 1.355(2) . ?
N3 C3 1.425(2) . ?
N4 C6 1.471(2) . ?
N5 C10 1.298(2) . ?
N5 N6 1.3832(18) . ?
N5 Fe1 2.1586(14) 2_765 ?
N6 C9 1.303(2) . ?
N7 C9 1.354(2) . ?
N7 C10 1.356(2) . ?
N7 C11 1.424(2) . ?
N8 C14 1.474(2) . ?
N9 C17 1.300(2) . ?
N9 N10 1.3882(18) . ?
N10 C18 1.306(2) . ?
N11 C18 1.356(2) . ?
N11 C17 1.358(2) . ?
N11 C19 1.429(2) . ?
N12 C22 1.476(2) . ?
C1 H19 0.915(19) . ?
C2 H4 0.900(19) . ?
C3 C8 1.380(2) . ?
C3 C4 1.382(2) . ?
C4 C5 1.384(3) . ?
C4 H45 0.93(2) . ?
C5 C6 1.376(3) . ?
C5 H28 0.95(2) . ?
C6 C7 1.373(3) . ?
C7 C8 1.384(3) . ?
C7 H20 0.94(2) . ?
C8 H35 0.91(2) . ?
C9 H3 0.92(2) . ?
C10 H9 0.901(19) . ?
C11 C12 1.385(2) . ?
C11 C16 1.388(2) . ?
C12 C13 1.384(3) . ?
C12 H14 0.966(19) . ?
C13 C14 1.378(3) . ?
C13 H11 0.93(2) . ?
C14 C15 1.375(3) . ?
C15 C16 1.384(3) . ?
C15 H21 0.90(2) . ?
C16 H7 0.87(2) . ?
C17 H1 0.967(19) . ?
C18 H2 0.919(19) . ?
C19 C24 1.376(2) . ?
C19 C20 1.389(2) . ?
C20 C21 1.384(3) . ?
C20 H10 0.90(2) . ?
C21 C22 1.375(3) . ?
C21 H30 0.94(2) . ?
C22 C23 1.378(3) . ?
C23 C24 1.390(3) . ?
C23 H5 0.90(2) . ?
C24 H34 0.94(2) . ?
C25 C26 1.503(3) . ?
C25 H6 0.95(2) . ?
C25 H25 0.97(2) . ?
C26 H39 0.99(2) . ?
C26 H47 0.95(2) . ?
C26 H51 0.98(2) . ?
C27 C28 1.496(3) . ?
C27 H13 0.95(2) . ?
C27 H43 1.01(2) . ?
C28 H36 1.00(3) . ?
C28 H40 0.95(3) . ?
C28 H41 0.99(3) . ?
S1 O10 1.4445(14) . ?
S1 O12 1.4507(14) . ?
S1 O11 1.4617(13) . ?
S1 C29 1.7693(18) . ?
S2 O13 1.4412(14) . ?
S2 O14 1.4440(15) . ?
S2 O15 1.4578(13) . ?
S2 C36 1.7691(17) . ?
S3 O18 1.4468(14) . ?
S3 O17 1.4470(14) . ?
S3 O16 1.4477(16) . ?
S3 C43 1.7741(18) . ?
C29 C30 1.382(3) . ?
C29 C34 1.384(3) . ?
C30 C31 1.384(3) . ?
C30 H8 0.89(2) . ?
C31 C32 1.380(3) . ?
C31 H42 0.93(2) . ?
C32 C33 1.387(3) . ?
C32 C35 1.509(3) . ?
C33 C34 1.380(3) . ?
C33 H37 0.95(2) . ?
C34 H27 0.97(2) . ?
C35 H35A 0.9800 . ?
C35 H35B 0.9800 . ?
C35 H35C 0.9800 . ?
C36 C37 1.384(2) . ?
C36 C41 1.385(2) . ?
C37 C38 1.390(3) . ?
C37 H31 0.93(2) . ?
C38 C39 1.384(3) . ?
C38 H18 0.97(2) . ?
C39 C40 1.386(3) . ?
C39 C42 1.509(3) . ?
C40 C41 1.383(3) . ?
C40 H12 0.92(2) . ?
C41 H17 0.92(2) . ?
C42 H62A 0.9800 . ?
C42 H62B 0.9800 . ?
C42 H62C 0.9800 . ?
C43 C44 1.375(3) . ?
C43 C48 1.386(3) . ?
C44 C45 1.385(3) . ?
C44 H44 0.93(2) . ?
C45 C46 1.380(3) . ?
C45 H26 0.91(2) . ?
C46 C47 1.390(3) . ?
C46 C49 1.511(3) . ?
C47 C48 1.381(3) . ?
C47 H24 0.95(3) . ?
C48 H16 0.96(2) . ?
C49 H49A 0.9800 . ?
C49 H49B 0.9800 . ?
C49 H49C 0.9800 . ?
O19 C50 1.424(3) . ?
O19 H70 0.81(3) . ?
O20 C52 1.419(3) . ?
O20 H29 0.85(3) . ?
C50 C51 1.485(3) . ?
C50 H22 1.06(2) . ?
C50 H71 0.95(3) . ?
C51 H51A 0.9800 . ?
C51 H51B 0.9800 . ?
C51 H51C 0.9800 . ?
C52 C53 1.489(4) . ?
C52 H33 0.92(2) . ?
C52 H60 1.01(3) . ?
C53 H50 0.94(3) . ?
C53 H61 1.03(3) . ?
C53 H62 1.00(3) . ?
